data_7018210
loop_
_publ_author_name
'Siemeling, Ulrich'
'Memczak, Henry'
'Bruhn, Clemens'
'Vogel, Florian'
'Tr\"ager, Frank'
'Baio, Joe E.'
'Weidner, Tobias'

_publ_section_title
;
 Zwitterionic dithiocarboxylates derived from N-heterocyclic carbenes:
 coordination to gold surfaces.
;
_journal_issue 10
_journal_name_full 'Dalton transactions (Cambridge, England : 2003)'
_journal_page_first 2986
_journal_page_last 2994
_journal_paper_doi 10.1039/c2dt11976e
_journal_volume 41
_journal_year 2012
_chemical_formula_sum 'C10 H16 N2 S2'
_chemical_formula_weight 228.37
_chemical_name_systematic
;
?
;
_space_group_IT_number 92
_symmetry_cell_setting tetragonal
_symmetry_Int_Tables_number 92
_symmetry_space_group_name_Hall 'P 4abw 2nw'
_symmetry_space_group_name_H-M 'P 41 21 2'
_atom_sites_solution_hydrogens geom
_atom_sites_solution_primary direct
_atom_sites_solution_secondary difmap
_audit_creation_method SHELXL-97
_cell_angle_alpha 90.00
_cell_angle_beta 90.00
_cell_angle_gamma 90.00
_cell_formula_units_Z 8
_cell_length_a 9.2048(4)
_cell_length_b 9.2048(4)
_cell_length_c 28.6900(17)
_cell_measurement_reflns_used 7544
_cell_measurement_temperature 173(2)
_cell_measurement_theta_max 25.53
_cell_measurement_theta_min 2.33
_cell_volume 2430.9(2)
_computing_structure_refinement 'SHELXL-97 (Sheldrick, 1997)'
_computing_structure_solution 'SHELXS-97 (Sheldrick, 1990)'
_diffrn_ambient_temperature 173(2)
_diffrn_detector 'image plate (34 cm diameter)'
_diffrn_detector_area_resol_mean 6.67
_diffrn_detector_type STOE
_diffrn_measured_fraction_theta_full 0.926
_diffrn_measured_fraction_theta_max 0.926
_diffrn_measurement_details ' 60 frames, detector distance = 135 mm'
_diffrn_measurement_device '2-circle goniometer'
_diffrn_measurement_device_type 'STOE IPDS 2'
_diffrn_measurement_method 'rotation method'
_diffrn_radiation_collimation '0.5 mm diameter, multiple pinhole'
_diffrn_radiation_monochromator 'plane graphite'
_diffrn_radiation_polarisn_norm 0
_diffrn_radiation_type 'Mo K\a'
_diffrn_radiation_wavelength 0.71073
_diffrn_reflns_av_R_equivalents 0.0707
_diffrn_reflns_av_sigmaI/netI 0.0434
_diffrn_reflns_limit_h_max 10
_diffrn_reflns_limit_h_min -10
_diffrn_reflns_limit_k_max 4
_diffrn_reflns_limit_k_min -10
_diffrn_reflns_limit_l_max 19
_diffrn_reflns_limit_l_min -33
_diffrn_reflns_number 5036
_diffrn_reflns_theta_full 24.99
_diffrn_reflns_theta_max 24.99
_diffrn_reflns_theta_min 2.32
_diffrn_source 'sealed X-ray tube, 12 x 0.4 mm long-fine focus'
_diffrn_source_current 30
_diffrn_source_power 1.50
_diffrn_source_voltage 50
_diffrn_standards_decay_% none
_exptl_absorpt_coefficient_mu 0.404
_exptl_absorpt_correction_T_max 0.9772
_exptl_absorpt_correction_T_min 0.8520
_exptl_absorpt_correction_type integration
_exptl_absorpt_process_details 'X-red ver. 1.31 (Stoe & Cie. 2005)'
_exptl_crystal_colour red
_exptl_crystal_density_diffrn 1.248
_exptl_crystal_density_method 'not measured'
_exptl_crystal_description plate
_exptl_crystal_F_000 976
_exptl_crystal_size_max 0.60
_exptl_crystal_size_mid 0.45
_exptl_crystal_size_min 0.03
_refine_diff_density_max 0.245
_refine_diff_density_min -0.209
_refine_diff_density_rms 0.049
_refine_ls_extinction_method none
_refine_ls_goodness_of_fit_ref 1.027
_refine_ls_hydrogen_treatment constr
_refine_ls_matrix_type full
_refine_ls_number_parameters 131
_refine_ls_number_reflns 1230
_refine_ls_number_restraints 0
_refine_ls_restrained_S_all 1.027
_refine_ls_R_factor_all 0.0360
_refine_ls_R_factor_gt 0.0338
_refine_ls_shift/su_max 0.001
_refine_ls_shift/su_mean 0.000
_refine_ls_structure_factor_coef Fsqd
_refine_ls_weighting_details 'calc w=1/[\s^2^(Fo^2^)+(0.0635P)^2^+0.0000P] where P=(Fo^2^+2Fc^2^)/3'
_refine_ls_weighting_scheme calc
_refine_ls_wR_factor_gt 0.0853
_refine_ls_wR_factor_ref 0.0862
_reflns_number_gt 1148
_reflns_number_total 1230
_reflns_threshold_expression >2sigma(I)
_cod_data_source_file c2dt11976e.txt
_cod_data_source_block i0711
_cod_database_code 7018210

loop_
_symmetry_equiv_pos_as_xyz
'x, y, z'
'x+1/2, -y+1/2, -z+3/4'
'-x, -y, z+1/2'
'-x+1/2, y+1/2, -z+1/4'
'y, x, -z'
'y+1/2, -x+1/2, z+3/4'
'-y+1/2, x+1/2, z+1/4'
'-y, -x, -z+1/2'

loop_
_atom_site_label
_atom_site_type_symbol
_atom_site_fract_x
_atom_site_fract_y
_atom_site_fract_z
_atom_site_U_iso_or_equiv
_atom_site_adp_type
_atom_site_occupancy
_atom_site_symmetry_multiplicity
_atom_site_calc_flag
_atom_site_refinement_flags
C1 C 0.4508(3) 0.2317(3) 0.70486(10) 0.0267(5) Uani 1 1 d .
C2 C 0.4028(2) 0.1872(3) 0.75216(10) 0.0288(6) Uani 1 1 d .
C3 C 0.5596(3) 0.2304(3) 0.63517(10) 0.0303(6) Uani 1 1 d .
H3A H 0.6235 0.2054 0.6104 0.036 Uiso 1 1 calc R
C4 C 0.4531(3) 0.3328(3) 0.63401(10) 0.0300(6) Uani 1 1 d .
H4A H 0.4279 0.3920 0.6081 0.036 Uiso 1 1 calc R
C5 C 0.6594(3) 0.0577(3) 0.69755(11) 0.0294(6) Uani 1 1 d .
H5A H 0.6479 0.0525 0.7322 0.035 Uiso 1 1 calc R
C6 C 0.6210(3) -0.0902(3) 0.67720(13) 0.0374(7) Uani 1 1 d .
H6A H 0.6843 -0.1646 0.6908 0.045 Uiso 1 1 calc R
H6B H 0.6345 -0.0881 0.6433 0.045 Uiso 1 1 calc R
H6C H 0.5195 -0.1131 0.6844 0.045 Uiso 1 1 calc R
C7 C 0.8152(3) 0.1031(3) 0.68679(13) 0.0393(7) Uani 1 1 d .
H7C H 0.8316 0.2023 0.6980 0.047 Uiso 1 1 calc R
H7B H 0.8314 0.0994 0.6530 0.047 Uiso 1 1 calc R
H7A H 0.8828 0.0367 0.7024 0.047 Uiso 1 1 calc R
C8 C 0.2698(3) 0.4335(3) 0.69312(11) 0.0326(6) Uani 1 1 d .
H8A H 0.2558 0.4202 0.7274 0.039 Uiso 1 1 calc R
C9 C 0.3141(4) 0.5902(3) 0.68439(18) 0.0579(11) Uani 1 1 d .
H9A H 0.2433 0.6556 0.6989 0.069 Uiso 1 1 calc R
H9B H 0.3174 0.6085 0.6508 0.069 Uiso 1 1 calc R
H9C H 0.4104 0.6077 0.6979 0.069 Uiso 1 1 calc R
C10 C 0.1291(3) 0.3943(4) 0.66894(17) 0.0592(11) Uani 1 1 d .
H10C H 0.1039 0.2933 0.6760 0.071 Uiso 1 1 calc R
H10B H 0.1409 0.4057 0.6352 0.071 Uiso 1 1 calc R
H10A H 0.0514 0.4586 0.6799 0.071 Uiso 1 1 calc R
N1 N 0.5573(2) 0.1697(2) 0.67932(9) 0.0278(5) Uani 1 1 d .
N2 N 0.3880(2) 0.3345(2) 0.67764(9) 0.0291(5) Uani 1 1 d .
S1 S 0.48277(7) 0.27226(7) 0.79705(3) 0.0324(2) Uani 1 1 d .
S2 S 0.27488(8) 0.05783(7) 0.75144(3) 0.0392(2) Uani 1 1 d .

loop_
_atom_site_aniso_label
_atom_site_aniso_U_11
_atom_site_aniso_U_22
_atom_site_aniso_U_33
_atom_site_aniso_U_23
_atom_site_aniso_U_13
_atom_site_aniso_U_12
C1 0.0256(11) 0.0289(12) 0.0255(13) -0.0009(11) 0.0000(10) -0.0008(9)
C2 0.0259(11) 0.0275(12) 0.0330(15) 0.0019(11) 0.0028(11) 0.0050(9)
C3 0.0310(12) 0.0339(13) 0.0260(14) 0.0024(11) 0.0033(10) -0.0023(10)
C4 0.0326(12) 0.0327(13) 0.0249(14) 0.0044(11) 0.0020(11) -0.0004(10)
C5 0.0296(12) 0.0296(12) 0.0289(14) -0.0002(11) -0.0018(11) 0.0052(10)
C6 0.0370(14) 0.0314(13) 0.0438(18) 0.0000(12) -0.0027(13) 0.0041(11)
C7 0.0308(14) 0.0392(14) 0.048(2) -0.0021(14) 0.0001(12) 0.0036(11)
C8 0.0294(12) 0.0328(13) 0.0357(16) 0.0029(11) 0.0012(11) 0.0081(11)
C9 0.0464(18) 0.0350(15) 0.092(3) 0.0046(18) 0.0115(19) 0.0099(14)
C10 0.0277(14) 0.068(2) 0.082(3) -0.019(2) -0.0031(16) 0.0080(14)
N1 0.0278(10) 0.0289(10) 0.0268(12) 0.0019(9) 0.0037(9) 0.0025(8)
N2 0.0288(10) 0.0280(11) 0.0304(13) 0.0032(9) 0.0016(9) 0.0021(8)
S1 0.0327(3) 0.0372(4) 0.0275(4) 0.0007(3) 0.0008(3) -0.0015(3)
S2 0.0403(4) 0.0385(4) 0.0387(4) 0.0012(3) 0.0048(3) -0.0111(3)

loop_
_atom_type_symbol
_atom_type_description
_atom_type_scat_dispersion_real
_atom_type_scat_dispersion_imag
_atom_type_scat_source
C C 0.0033 0.0000 'International Tables Vol C Tables 4.2.6.8 and 6.1.1.4'
H H 0.0000 0.0000 'International Tables Vol C Tables 4.2.6.8 and 6.1.1.4'
N N 0.0061 0.0000 'International Tables Vol C Tables 4.2.6.8 and 6.1.1.4'
S S 0.1246 0.0000 'International Tables Vol C Tables 4.2.6.8 and 6.1.1.4'

loop_
_geom_angle_atom_site_label_1
_geom_angle_atom_site_label_2
_geom_angle_atom_site_label_3
_geom_angle
N1 C1 N2 107.0(2)
N1 C1 C2 126.5(2)
N2 C1 C2 126.3(2)
C1 C2 S2 113.20(19)
C1 C2 S1 116.28(18)
S2 C2 S1 130.52(17)
C4 C3 N1 106.9(2)
C4 C3 H3A 126.5
N1 C3 H3A 126.5
C3 C4 N2 107.3(2)
C3 C4 H4A 126.4
N2 C4 H4A 126.4
N1 C5 C6 109.7(2)
N1 C5 C7 109.4(2)
C6 C5 C7 112.7(2)
N1 C5 H5A 108.3
C6 C5 H5A 108.3
C7 C5 H5A 108.3
C5 C6 H6A 109.5
C5 C6 H6B 109.5
H6A C6 H6B 109.5
C5 C6 H6C 109.5
H6A C6 H6C 109.5
H6B C6 H6C 109.5
C5 C7 H7C 109.5
C5 C7 H7B 109.5
H7C C7 H7B 109.5
C5 C7 H7A 109.5
H7C C7 H7A 109.5
H7B C7 H7A 109.5
N2 C8 C10 110.1(2)
N2 C8 C9 109.6(2)
C10 C8 C9 112.4(3)
N2 C8 H8A 108.2
C10 C8 H8A 108.2
C9 C8 H8A 108.2
C8 C9 H9A 109.5
C8 C9 H9B 109.5
H9A C9 H9B 109.5
C8 C9 H9C 109.5
H9A C9 H9C 109.5
H9B C9 H9C 109.5
C8 C10 H10C 109.5
C8 C10 H10B 109.5
H10C C10 H10B 109.5
C8 C10 H10A 109.5
H10C C10 H10A 109.5
H10B C10 H10A 109.5
C1 N1 C3 109.7(2)
C1 N1 C5 124.1(2)
C3 N1 C5 126.2(2)
C1 N2 C4 109.1(2)
C1 N2 C8 124.6(2)
C4 N2 C8 126.3(2)

loop_
_geom_bond_atom_site_label_1
_geom_bond_atom_site_label_2
_geom_bond_distance
C1 N1 1.351(3)
C1 N2 1.356(3)
C1 C2 1.485(4)
C2 S2 1.675(3)
C2 S1 1.677(3)
C3 C4 1.361(4)
C3 N1 1.385(4)
C3 H3A 0.9500
C4 N2 1.388(4)
C4 H4A 0.9500
C5 N1 1.490(3)
C5 C6 1.523(4)
C5 C7 1.525(4)
C5 H5A 1.0000
C6 H6A 0.9800
C6 H6B 0.9800
C6 H6C 0.9800
C7 H7C 0.9800
C7 H7B 0.9800
C7 H7A 0.9800
C8 N2 1.487(3)
C8 C10 1.512(4)
C8 C9 1.520(4)
C8 H8A 1.0000
C9 H9A 0.9800
C9 H9B 0.9800
C9 H9C 0.9800
C10 H10C 0.9800
C10 H10B 0.9800
C10 H10A 0.9800

loop_
_geom_torsion_atom_site_label_1
_geom_torsion_atom_site_label_2
_geom_torsion_atom_site_label_3
_geom_torsion_atom_site_label_4
_geom_torsion
N1 C1 C2 S2 -87.6(3)
N2 C1 C2 S2 86.6(3)
N1 C1 C2 S1 92.5(3)
N2 C1 C2 S1 -93.3(3)
N1 C3 C4 N2 0.7(3)
N2 C1 N1 C3 -1.7(3)
C2 C1 N1 C3 173.4(2)
N2 C1 N1 C5 175.8(2)
C2 C1 N1 C5 -9.0(4)
C4 C3 N1 C1 0.6(3)
C4 C3 N1 C5 -176.9(2)
C6 C5 N1 C1 107.0(3)
C7 C5 N1 C1 -128.9(3)
C6 C5 N1 C3 -75.8(3)
C7 C5 N1 C3 48.3(4)
N1 C1 N2 C4 2.1(3)
C2 C1 N2 C4 -173.0(2)
N1 C1 N2 C8 -177.1(2)
C2 C1 N2 C8 7.8(4)
C3 C4 N2 C1 -1.8(3)
C3 C4 N2 C8 177.4(2)
C10 C8 N2 C1 -110.3(3)
C9 C8 N2 C1 125.7(3)
C10 C8 N2 C4 70.7(4)
C9 C8 N2 C4 -53.4(4)
